data_7121071
loop_
_publ_author_name
'de Bruin-Dickason, Caspar N'
'Sutcliffe, Thomas'
'Alvarez Lamsfus, Carlos'
'Deacon, Glen B.'
'Maron, Laurent'
'Jones, Cameron'

_publ_section_title
;
 Kinetic stabilisation of a molecular strontium hydride complex using an
 extremely bulky amidinate ligand.
;
_journal_issue 7
_journal_name_full 'Chemical communications (Cambridge, England)'
_journal_page_first 786
_journal_page_last 789
_journal_paper_doi 10.1039/c7cc09362d
_journal_volume 54
_journal_year 2018
_chemical_formula_sum 'C46 H47 N O'
_chemical_formula_weight 629.85
_space_group_IT_number 14
_space_group_name_Hall '-P 2yn'
_space_group_name_H-M_alt 'P 1 21/n 1'
_symmetry_cell_setting monoclinic
_symmetry_space_group_name_Hall '-P 2yn'
_symmetry_space_group_name_H-M 'P 1 21/n 1'
_atom_sites_solution_hydrogens geom
_atom_sites_solution_primary direct
_atom_sites_solution_secondary difmap
_audit_creation_method SHELXL-97
_audit_update_record
;
2017-12-05 deposited with the CCDC.
2018-01-02 downloaded from the CCDC.
;
_cell_angle_alpha 90.00
_cell_angle_beta 100.564(2)
_cell_angle_gamma 90.00
_cell_formula_units_Z 4
_cell_length_a 8.5254(5)
_cell_length_b 25.7341(15)
_cell_length_c 16.0537(12)
_cell_measurement_reflns_used 6934
_cell_measurement_temperature 123(2)
_cell_measurement_theta_max 26.25
_cell_measurement_theta_min 2.56
_cell_volume 3462.4(4)
_computing_cell_refinement 'Bruker SAINT'
_computing_data_collection 'Bruker APEX2'
_computing_data_reduction 'Bruker SAINT'
_computing_molecular_graphics 'Bruker SHELXTL'
_computing_publication_material 'Bruker SHELXTL'
_computing_structure_refinement 'SHELXL-97 (Sheldrick, 1997)'
_computing_structure_solution 'SHELXS-97 (Sheldrick 2008)'
_diffrn_ambient_temperature 123(2)
_diffrn_measured_fraction_theta_full 0.991
_diffrn_measured_fraction_theta_max 0.991
_diffrn_measurement_device_type 'Bruker Apex X8'
_diffrn_radiation_monochromator graphite
_diffrn_radiation_source 'fine-focus sealed tube'
_diffrn_radiation_type MoK\a
_diffrn_radiation_wavelength 0.71073
_diffrn_reflns_av_R_equivalents 0.1064
_diffrn_reflns_av_sigmaI/netI 0.0868
_diffrn_reflns_limit_h_max 10
_diffrn_reflns_limit_h_min -9
_diffrn_reflns_limit_k_max 31
_diffrn_reflns_limit_k_min -31
_diffrn_reflns_limit_l_max 19
_diffrn_reflns_limit_l_min -19
_diffrn_reflns_number 51425
_diffrn_reflns_theta_full 26.25
_diffrn_reflns_theta_max 26.25
_diffrn_reflns_theta_min 2.56
_exptl_absorpt_coefficient_mu 0.071
_exptl_absorpt_correction_T_max 0.991
_exptl_absorpt_correction_T_min 0.982
_exptl_absorpt_correction_type multi-scan
_exptl_absorpt_process_details 'Sortav (Blessing)'
_exptl_crystal_colour colorless'
_exptl_crystal_density_diffrn 1.208
_exptl_crystal_density_method 'not measured'
_exptl_crystal_description block
_exptl_crystal_F_000 1352
_exptl_crystal_size_max 0.20
_exptl_crystal_size_mid 0.15
_exptl_crystal_size_min 0.12
_refine_diff_density_max 0.252
_refine_diff_density_min -0.227
_refine_diff_density_rms 0.052
_refine_ls_extinction_method none
_refine_ls_goodness_of_fit_ref 1.020
_refine_ls_hydrogen_treatment constr
_refine_ls_matrix_type full
_refine_ls_number_parameters 435
_refine_ls_number_reflns 6934
_refine_ls_number_restraints 0
_refine_ls_restrained_S_all 1.020
_refine_ls_R_factor_all 0.1258
_refine_ls_R_factor_gt 0.0589
_refine_ls_shift/su_max 0.000
_refine_ls_shift/su_mean 0.000
_refine_ls_structure_factor_coef Fsqd
_refine_ls_weighting_details 'calc w=1/[\s^2^(Fo^2^)+(0.0716P)^2^+0.0000P] where P=(Fo^2^+2Fc^2^)/3'
_refine_ls_weighting_scheme calc
_refine_ls_wR_factor_gt 0.1313
_refine_ls_wR_factor_ref 0.1627
_reflns_number_gt 3760
_reflns_number_total 6934
_reflns_threshold_expression >2sigma(I)
_cod_data_source_file c7cc09362d2.cif
_cod_data_source_block compound1S
_cod_depositor_comments 'Adding full bibliography for 7121071--7121080.cif.'
_cod_original_sg_symbol_H-M P2(1)/n
_cod_database_code 7121071

loop_
_symmetry_equiv_pos_as_xyz
'x, y, z'
'-x+1/2, y+1/2, -z+1/2'
'-x, -y, -z'
'x-1/2, -y-1/2, z-1/2'

loop_
_atom_site_label
_atom_site_type_symbol
_atom_site_fract_x
_atom_site_fract_y
_atom_site_fract_z
_atom_site_U_iso_or_equiv
_atom_site_adp_type
_atom_site_occupancy
_atom_site_symmetry_multiplicity
_atom_site_calc_flag
_atom_site_refinement_flags
O1 O 0.7628(2) 0.62039(10) 0.46079(13) 0.0803(8) Uani 1 1 d .
N1 N 0.6065(2) 0.63778(7) 0.33674(12) 0.0262(5) Uani 1 1 d .
H1 H 0.5077 0.6406 0.3091 0.031 Uiso 1 1 calc R
C1 C 0.6290(3) 0.62593(10) 0.41964(17) 0.0361(6) Uani 1 1 d .
C2 C 0.4816(3) 0.62089(9) 0.46018(15) 0.0290(6) Uani 1 1 d .
C3 C 0.4970(3) 0.66114(11) 0.53130(18) 0.0496(8) Uani 1 1 d .
H3A H 0.4957 0.6965 0.5069 0.060 Uiso 1 1 calc R
H3B H 0.6001 0.6563 0.5705 0.060 Uiso 1 1 calc R
C4 C 0.3223(3) 0.62855(11) 0.40038(16) 0.0412(7) Uani 1 1 d .
H4A H 0.3103 0.6022 0.3547 0.049 Uiso 1 1 calc R
H4B H 0.3193 0.6634 0.3739 0.049 Uiso 1 1 calc R
C5 C 0.4835(3) 0.56711(10) 0.50120(17) 0.0427(7) Uani 1 1 d .
H5A H 0.5861 0.5619 0.5406 0.051 Uiso 1 1 calc R
H5B H 0.4741 0.5400 0.4568 0.051 Uiso 1 1 calc R
C6 C 0.3453(3) 0.56175(10) 0.54980(17) 0.0400(7) Uani 1 1 d .
H6 H 0.3481 0.5263 0.5756 0.048 Uiso 1 1 calc R
C7 C 0.3598(4) 0.65564(11) 0.58040(19) 0.0510(8) Uani 1 1 d .
H7 H 0.3718 0.6823 0.6264 0.061 Uiso 1 1 calc R
C8 C 0.1840(3) 0.62338(13) 0.44973(19) 0.0558(9) Uani 1 1 d .
H8 H 0.0798 0.6289 0.4105 0.067 Uiso 1 1 calc R
C9 C 0.2046(4) 0.66409(12) 0.5203(2) 0.0647(10) Uani 1 1 d .
H9A H 0.2032 0.6993 0.4954 0.078 Uiso 1 1 calc R
H9B H 0.1150 0.6616 0.5516 0.078 Uiso 1 1 calc R
C10 C 0.3626(3) 0.60202(10) 0.61901(17) 0.0446(7) Uani 1 1 d .
H10A H 0.4644 0.5967 0.6590 0.054 Uiso 1 1 calc R
H10B H 0.2741 0.5986 0.6509 0.054 Uiso 1 1 calc R
C11 C 0.1881(3) 0.56891(11) 0.48863(17) 0.0519(8) Uani 1 1 d .
H11A H 0.0979 0.5647 0.5191 0.062 Uiso 1 1 calc R
H11B H 0.1778 0.5424 0.4433 0.062 Uiso 1 1 calc R
C12 C 0.7335(3) 0.64618(8) 0.29017(14) 0.0255(5) Uani 1 1 d .
C13 C 0.7872(3) 0.60450(8) 0.24757(14) 0.0245(5) Uani 1 1 d .
C14 C 0.9020(3) 0.61393(9) 0.19778(15) 0.0280(6) Uani 1 1 d .
H14 H 0.9414 0.5857 0.1695 0.034 Uiso 1 1 calc R
C15 C 0.9604(3) 0.66405(9) 0.18846(15) 0.0266(6) Uani 1 1 d .
C16 C 0.9088(3) 0.70387(8) 0.23567(14) 0.0271(6) Uani 1 1 d .
H16 H 0.9522 0.7377 0.2327 0.033 Uiso 1 1 calc R
C17 C 0.7960(3) 0.69608(8) 0.28706(14) 0.0244(5) Uani 1 1 d .
C18 C 0.7350(3) 0.73945(8) 0.33777(15) 0.0281(6) Uani 1 1 d .
H18 H 0.7160 0.7226 0.3912 0.034 Uiso 1 1 calc R
C19 C 0.5734(3) 0.75917(8) 0.29410(15) 0.0274(6) Uani 1 1 d .
C20 C 0.4566(3) 0.76886(9) 0.34253(16) 0.0326(6) Uani 1 1 d .
H20 H 0.4805 0.7632 0.4020 0.039 Uiso 1 1 calc R
C21 C 0.3057(3) 0.78661(9) 0.30546(17) 0.0353(6) Uani 1 1 d .
H21 H 0.2268 0.7921 0.3394 0.042 Uiso 1 1 calc R
C22 C 0.2709(3) 0.79615(9) 0.22019(17) 0.0352(6) Uani 1 1 d .
H22 H 0.1683 0.8086 0.1950 0.042 Uiso 1 1 calc R
C23 C 0.3856(3) 0.78760(9) 0.17067(16) 0.0369(6) Uani 1 1 d .
H23 H 0.3624 0.7948 0.1116 0.044 Uiso 1 1 calc R
C24 C 0.5351(3) 0.76842(9) 0.20782(16) 0.0332(6) Uani 1 1 d .
H24 H 0.6121 0.7616 0.1733 0.040 Uiso 1 1 calc R
C25 C 0.8533(3) 0.78291(9) 0.36616(15) 0.0272(6) Uani 1 1 d .
C26 C 0.9545(3) 0.77919(9) 0.44408(15) 0.0337(6) Uani 1 1 d .
H26 H 0.9503 0.7489 0.4775 0.040 Uiso 1 1 calc R
C27 C 1.0615(3) 0.81817(10) 0.47458(17) 0.0387(7) Uani 1 1 d .
H27 H 1.1295 0.8146 0.5282 0.046 Uiso 1 1 calc R
C28 C 1.0690(3) 0.86274(10) 0.42626(17) 0.0369(6) Uani 1 1 d .
H28 H 1.1425 0.8897 0.4463 0.044 Uiso 1 1 calc R
C29 C 0.9689(3) 0.86722(9) 0.34948(16) 0.0331(6) Uani 1 1 d .
H29 H 0.9732 0.8976 0.3163 0.040 Uiso 1 1 calc R
C30 C 0.8611(3) 0.82799(9) 0.31932(16) 0.0314(6) Uani 1 1 d .
H30 H 0.7921 0.8320 0.2661 0.038 Uiso 1 1 calc R
C31 C 0.7152(3) 0.55076(8) 0.25477(15) 0.0276(6) Uani 1 1 d .
H31 H 0.6911 0.5488 0.3133 0.033 Uiso 1 1 calc R
C32 C 0.5560(3) 0.54387(8) 0.19501(15) 0.0280(6) Uani 1 1 d .
C33 C 0.4353(3) 0.51533(9) 0.22067(18) 0.0392(7) Uani 1 1 d .
H33 H 0.4498 0.5026 0.2771 0.047 Uiso 1 1 calc R
C34 C 0.2950(3) 0.50515(10) 0.16560(19) 0.0470(8) Uani 1 1 d .
H34 H 0.2131 0.4858 0.1844 0.056 Uiso 1 1 calc R
C35 C 0.2726(3) 0.52289(10) 0.08320(19) 0.0457(7) Uani 1 1 d .
H35 H 0.1769 0.5150 0.0448 0.055 Uiso 1 1 calc R
C36 C 0.3893(3) 0.55197(10) 0.05699(18) 0.0419(7) Uani 1 1 d .
H36 H 0.3737 0.5649 0.0006 0.050 Uiso 1 1 calc R
C37 C 0.5296(3) 0.56249(9) 0.11277(16) 0.0344(6) Uani 1 1 d .
H37 H 0.6095 0.5829 0.0942 0.041 Uiso 1 1 calc R
C38 C 0.8286(3) 0.50550(9) 0.24760(16) 0.0304(6) Uani 1 1 d .
C39 C 0.8242(3) 0.47728(10) 0.17394(19) 0.0447(7) Uani 1 1 d .
H39 H 0.7535 0.4877 0.1239 0.054 Uiso 1 1 calc R
C40 C 0.9201(3) 0.43443(10) 0.1715(2) 0.0560(9) Uani 1 1 d .
H40 H 0.9151 0.4156 0.1201 0.067 Uiso 1 1 calc R
C41 C 1.0221(4) 0.41897(11) 0.2425(3) 0.0581(9) Uani 1 1 d .
H41 H 1.0864 0.3889 0.2410 0.070 Uiso 1 1 calc R
C42 C 1.0323(3) 0.44666(12) 0.3164(2) 0.0592(9) Uani 1 1 d .
H42 H 1.1054 0.4364 0.3656 0.071 Uiso 1 1 calc R
C43 C 0.9348(3) 0.49012(11) 0.31878(18) 0.0434(7) Uani 1 1 d .
H43 H 0.9418 0.5092 0.3699 0.052 Uiso 1 1 calc R
C44 C 1.0788(3) 0.67491(9) 0.13063(15) 0.0295(6) Uani 1 1 d .
H44 H 1.0799 0.7134 0.1216 0.035 Uiso 1 1 calc R
C45 C 1.2474(3) 0.65897(9) 0.17169(16) 0.0372(6) Uani 1 1 d .
H45A H 1.2821 0.6796 0.2230 0.056 Uiso 1 1 calc R
H45B H 1.3199 0.6650 0.1319 0.056 Uiso 1 1 calc R
H45C H 1.2485 0.6220 0.1866 0.056 Uiso 1 1 calc R
C46 C 1.0315(3) 0.64976(10) 0.04363(16) 0.0404(7) Uani 1 1 d .
H46A H 1.0291 0.6119 0.0500 0.061 Uiso 1 1 calc R
H46B H 1.1094 0.6591 0.0082 0.061 Uiso 1 1 calc R
H46C H 0.9255 0.6621 0.0167 0.061 Uiso 1 1 calc R

loop_
_atom_site_aniso_label
_atom_site_aniso_U_11
_atom_site_aniso_U_22
_atom_site_aniso_U_33
_atom_site_aniso_U_23
_atom_site_aniso_U_13
_atom_site_aniso_U_12
O1 0.0283(12) 0.168(2) 0.0437(13) 0.0365(14) 0.0044(10) 0.0027(13)
N1 0.0237(11) 0.0266(11) 0.0294(12) -0.0001(9) 0.0076(9) -0.0007(8)
C1 0.0272(15) 0.0455(16) 0.0355(16) 0.0051(13) 0.0056(13) -0.0014(12)
C2 0.0252(13) 0.0351(14) 0.0275(14) 0.0012(11) 0.0071(11) -0.0021(11)
C3 0.061(2) 0.0489(17) 0.0450(18) -0.0117(14) 0.0253(16) -0.0180(15)
C4 0.0293(15) 0.0601(18) 0.0357(16) 0.0121(14) 0.0097(13) 0.0053(13)
C5 0.0466(17) 0.0393(16) 0.0457(17) 0.0117(13) 0.0172(14) 0.0101(13)
C6 0.0462(17) 0.0351(15) 0.0430(17) 0.0076(13) 0.0200(14) 0.0013(12)
C7 0.073(2) 0.0383(17) 0.0488(19) -0.0093(14) 0.0288(17) -0.0058(15)
C8 0.0286(16) 0.093(3) 0.0464(19) 0.0245(18) 0.0078(14) 0.0044(16)
C9 0.078(2) 0.061(2) 0.069(2) 0.0232(18) 0.049(2) 0.0318(18)
C10 0.0463(18) 0.0532(18) 0.0371(17) -0.0002(14) 0.0152(14) -0.0080(14)
C11 0.0436(18) 0.074(2) 0.0414(18) -0.0078(16) 0.0169(15) -0.0236(15)
C12 0.0225(13) 0.0268(13) 0.0277(14) 0.0012(11) 0.0055(11) 0.0005(10)
C13 0.0238(13) 0.0214(12) 0.0276(14) -0.0003(10) 0.0028(11) 0.0002(10)
C14 0.0283(14) 0.0253(13) 0.0317(14) -0.0010(11) 0.0085(11) 0.0029(11)
C15 0.0254(13) 0.0248(13) 0.0301(14) 0.0001(11) 0.0062(11) -0.0001(10)
C16 0.0268(13) 0.0206(12) 0.0347(15) 0.0014(11) 0.0075(11) -0.0005(10)
C17 0.0210(13) 0.0245(13) 0.0277(14) -0.0005(10) 0.0045(11) 0.0020(10)
C18 0.0301(14) 0.0239(13) 0.0320(14) -0.0022(11) 0.0106(11) 0.0014(10)
C19 0.0278(14) 0.0196(12) 0.0362(15) -0.0042(11) 0.0092(12) -0.0054(10)
C20 0.0369(15) 0.0278(14) 0.0345(15) -0.0022(11) 0.0102(12) 0.0027(11)
C21 0.0336(15) 0.0310(14) 0.0440(17) -0.0012(12) 0.0146(13) 0.0016(11)
C22 0.0276(14) 0.0305(14) 0.0480(18) -0.0028(12) 0.0085(13) 0.0010(11)
C23 0.0362(16) 0.0371(15) 0.0364(16) -0.0031(12) 0.0038(13) -0.0031(12)
C24 0.0286(15) 0.0337(15) 0.0388(16) -0.0070(12) 0.0104(12) -0.0018(11)
C25 0.0250(13) 0.0256(13) 0.0326(14) -0.0052(11) 0.0097(11) 0.0015(10)
C26 0.0337(15) 0.0317(14) 0.0353(15) -0.0003(12) 0.0055(12) -0.0009(12)
C27 0.0346(15) 0.0423(16) 0.0369(16) -0.0037(13) 0.0002(12) -0.0026(13)
C28 0.0360(16) 0.0335(15) 0.0419(17) -0.0131(13) 0.0090(13) -0.0046(12)
C29 0.0358(15) 0.0232(13) 0.0416(17) -0.0040(12) 0.0108(13) -0.0007(11)
C30 0.0329(15) 0.0281(14) 0.0334(15) -0.0010(12) 0.0061(12) -0.0008(11)
C31 0.0330(14) 0.0221(13) 0.0295(14) 0.0008(11) 0.0104(12) -0.0016(11)
C32 0.0271(14) 0.0210(12) 0.0370(15) -0.0011(11) 0.0084(12) 0.0000(10)
C33 0.0359(16) 0.0353(15) 0.0474(18) 0.0074(13) 0.0104(13) -0.0060(12)
C34 0.0328(16) 0.0389(16) 0.069(2) 0.0122(15) 0.0081(15) -0.0116(13)
C35 0.0354(16) 0.0394(16) 0.059(2) -0.0066(14) -0.0011(14) -0.0083(13)
C36 0.0412(17) 0.0419(16) 0.0414(17) 0.0012(13) 0.0043(14) -0.0016(13)
C37 0.0313(15) 0.0365(15) 0.0357(16) 0.0005(12) 0.0072(12) -0.0046(12)
C38 0.0280(14) 0.0237(13) 0.0400(16) 0.0025(12) 0.0080(12) -0.0026(11)
C39 0.0374(16) 0.0352(16) 0.060(2) -0.0143(14) 0.0051(14) 0.0032(13)
C40 0.0403(18) 0.0321(16) 0.099(3) -0.0224(17) 0.0217(19) -0.0065(14)
C41 0.045(2) 0.0292(17) 0.110(3) 0.0155(19) 0.040(2) 0.0053(14)
C42 0.0372(18) 0.065(2) 0.079(3) 0.042(2) 0.0190(17) 0.0167(16)
C43 0.0355(16) 0.0488(17) 0.0469(18) 0.0109(14) 0.0103(14) 0.0011(13)
C44 0.0308(14) 0.0251(13) 0.0344(15) 0.0006(11) 0.0101(12) -0.0012(11)
C45 0.0353(16) 0.0368(15) 0.0404(16) 0.0009(12) 0.0093(13) -0.0004(12)
C46 0.0365(16) 0.0494(17) 0.0352(16) 0.0079(13) 0.0067(13) 0.0022(13)

loop_
_atom_type_symbol
_atom_type_description
_atom_type_scat_dispersion_real
_atom_type_scat_dispersion_imag
_atom_type_scat_source
C C 0.0033 0.0016 'International Tables Vol C Tables 4.2.6.8 and 6.1.1.4'
H H 0.0000 0.0000 'International Tables Vol C Tables 4.2.6.8 and 6.1.1.4'
N N 0.0061 0.0033 'International Tables Vol C Tables 4.2.6.8 and 6.1.1.4'
O O 0.0106 0.0060 'International Tables Vol C Tables 4.2.6.8 and 6.1.1.4'

loop_
_geom_angle_atom_site_label_1
_geom_angle_atom_site_label_2
_geom_angle_atom_site_label_3
_geom_angle
C1 N1 C12 124.3(2)
C1 N1 H1 117.8
C12 N1 H1 117.8
O1 C1 N1 120.9(2)
O1 C1 C2 121.5(2)
N1 C1 C2 117.6(2)
C1 C2 C4 115.4(2)
C1 C2 C3 107.3(2)
C4 C2 C3 109.1(2)
C1 C2 C5 108.45(19)
C4 C2 C5 109.0(2)
C3 C2 C5 107.4(2)
C2 C3 C7 110.6(2)
C2 C3 H3A 109.5
C7 C3 H3A 109.5
C2 C3 H3B 109.5
C7 C3 H3B 109.5
H3A C3 H3B 108.1
C2 C4 C8 110.0(2)
C2 C4 H4A 109.7
C8 C4 H4A 109.7
C2 C4 H4B 109.7
C8 C4 H4B 109.7
H4A C4 H4B 108.2
C2 C5 C6 110.6(2)
C2 C5 H5A 109.5
C6 C5 H5A 109.5
C2 C5 H5B 109.5
C6 C5 H5B 109.5
H5A C5 H5B 108.1
C10 C6 C11 110.4(2)
C10 C6 C5 109.4(2)
C11 C6 C5 109.2(2)
C10 C6 H6 109.3
C11 C6 H6 109.3
C5 C6 H6 109.3
C9 C7 C10 109.9(2)
C9 C7 C3 108.8(2)
C10 C7 C3 109.8(2)
C9 C7 H7 109.4
C10 C7 H7 109.4
C3 C7 H7 109.4
C9 C8 C11 109.5(2)
C9 C8 C4 109.1(2)
C11 C8 C4 109.0(2)
C9 C8 H8 109.8
C11 C8 H8 109.8
C4 C8 H8 109.8
C7 C9 C8 110.1(2)
C7 C9 H9A 109.6
C8 C9 H9A 109.6
C7 C9 H9B 109.6
C8 C9 H9B 109.6
H9A C9 H9B 108.1
C6 C10 C7 109.5(2)
C6 C10 H10A 109.8
C7 C10 H10A 109.8
C6 C10 H10B 109.8
C7 C10 H10B 109.8
H10A C10 H10B 108.2
C6 C11 C8 109.0(2)
C6 C11 H11A 109.9
C8 C11 H11A 109.9
C6 C11 H11B 109.9
C8 C11 H11B 109.9
H11A C11 H11B 108.3
C13 C12 C17 121.9(2)
C13 C12 N1 119.02(19)
C17 C12 N1 119.02(19)
C14 C13 C12 118.41(19)
C14 C13 C31 122.39(19)
C12 C13 C31 119.17(19)
C13 C14 C15 121.5(2)
C13 C14 H14 119.2
C15 C14 H14 119.2
C16 C15 C14 117.7(2)
C16 C15 C44 120.6(2)
C14 C15 C44 121.6(2)
C17 C16 C15 122.6(2)
C17 C16 H16 118.7
C15 C16 H16 118.7
C16 C17 C12 117.6(2)
C16 C17 C18 123.39(19)
C12 C17 C18 118.95(19)
C19 C18 C25 112.94(18)
C19 C18 C17 111.58(19)
C25 C18 C17 115.22(18)
C19 C18 H18 105.4
C25 C18 H18 105.4
C17 C18 H18 105.4
C24 C19 C20 117.8(2)
C24 C19 C18 123.3(2)
C20 C19 C18 119.0(2)
C21 C20 C19 121.3(2)
C21 C20 H20 119.4
C19 C20 H20 119.4
C22 C21 C20 120.0(2)
C22 C21 H21 120.0
C20 C21 H21 120.0
C21 C22 C23 119.9(2)
C21 C22 H22 120.0
C23 C22 H22 120.0
C22 C23 C24 119.8(2)
C22 C23 H23 120.1
C24 C23 H23 120.1
C19 C24 C23 121.2(2)
C19 C24 H24 119.4
C23 C24 H24 119.4
C26 C25 C30 117.5(2)
C26 C25 C18 119.3(2)
C30 C25 C18 123.2(2)
C27 C26 C25 122.0(2)
C27 C26 H26 119.0
C25 C26 H26 119.0
C26 C27 C28 119.6(2)
C26 C27 H27 120.2
C28 C27 H27 120.2
C29 C28 C27 119.1(2)
C29 C28 H28 120.4
C27 C28 H28 120.4
C28 C29 C30 121.0(2)
C28 C29 H29 119.5
C30 C29 H29 119.5
C25 C30 C29 120.8(2)
C25 C30 H30 119.6
C29 C30 H30 119.6
C32 C31 C13 112.48(18)
C32 C31 C38 111.47(18)
C13 C31 C38 114.57(18)
C32 C31 H31 105.8
C13 C31 H31 105.8
C38 C31 H31 105.8
C37 C32 C33 117.9(2)
C37 C32 C31 122.1(2)
C33 C32 C31 119.9(2)
C34 C33 C32 121.0(2)
C34 C33 H33 119.5
C32 C33 H33 119.5
C33 C34 C35 120.3(2)
C33 C34 H34 119.9
C35 C34 H34 119.9
C36 C35 C34 119.6(3)
C36 C35 H35 120.2
C34 C35 H35 120.2
C35 C36 C37 119.9(3)
C35 C36 H36 120.1
C37 C36 H36 120.1
C32 C37 C36 121.3(2)
C32 C37 H37 119.3
C36 C37 H37 119.3
C43 C38 C39 117.9(2)
C43 C38 C31 118.9(2)
C39 C38 C31 123.1(2)
C40 C39 C38 121.5(3)
C40 C39 H39 119.3
C38 C39 H39 119.3
C41 C40 C39 120.1(3)
C41 C40 H40 120.0
C39 C40 H40 120.0
C40 C41 C42 120.1(3)
C40 C41 H41 119.9
C42 C41 H41 119.9
C41 C42 C43 119.7(3)
C41 C42 H42 120.2
C43 C42 H42 120.2
C38 C43 C42 120.7(3)
C38 C43 H43 119.7
C42 C43 H43 119.7
C15 C44 C45 111.5(2)
C15 C44 C46 112.86(19)
C45 C44 C46 110.6(2)
C15 C44 H44 107.2
C45 C44 H44 107.2
C46 C44 H44 107.2
C44 C45 H45A 109.5
C44 C45 H45B 109.5
H45A C45 H45B 109.5
C44 C45 H45C 109.5
H45A C45 H45C 109.5
H45B C45 H45C 109.5
C44 C46 H46A 109.5
C44 C46 H46B 109.5
H46A C46 H46B 109.5
C44 C46 H46C 109.5
H46A C46 H46C 109.5
H46B C46 H46C 109.5

loop_
_geom_bond_atom_site_label_1
_geom_bond_atom_site_label_2
_geom_bond_distance
O1 C1 1.217(3)
N1 C1 1.344(3)
N1 C12 1.440(3)
N1 H1 0.8800
C1 C2 1.522(3)
C2 C4 1.526(3)
C2 C3 1.529(3)
C2 C5 1.532(3)
C3 C7 1.532(3)
C3 H3A 0.9900
C3 H3B 0.9900
C4 C8 1.542(3)
C4 H4A 0.9900
C4 H4B 0.9900
C5 C6 1.534(3)
C5 H5A 0.9900
C5 H5B 0.9900
C6 C10 1.507(4)
C6 C11 1.520(4)
C6 H6 1.0000
C7 C9 1.503(4)
C7 C10 1.511(4)
C7 H7 1.0000
C8 C9 1.530(4)
C8 C11 1.532(4)
C8 H8 1.0000
C9 H9A 0.9900
C9 H9B 0.9900
C10 H10A 0.9900
C10 H10B 0.9900
C11 H11A 0.9900
C11 H11B 0.9900
C12 C13 1.394(3)
C12 C17 1.395(3)
C13 C14 1.393(3)
C13 C31 1.526(3)
C14 C15 1.401(3)
C14 H14 0.9500
C15 C16 1.393(3)
C15 C44 1.517(3)
C16 C17 1.391(3)
C16 H16 0.9500
C17 C18 1.527(3)
C18 C19 1.514(3)
C18 C25 1.519(3)
C18 H18 1.0000
C19 C24 1.384(3)
C19 C20 1.393(3)
C20 C21 1.392(3)
C20 H20 0.9500
C21 C22 1.369(3)
C21 H21 0.9500
C22 C23 1.386(3)
C22 H22 0.9500
C23 C24 1.395(3)
C23 H23 0.9500
C24 H24 0.9500
C25 C26 1.387(3)
C25 C30 1.391(3)
C26 C27 1.384(3)
C26 H26 0.9500
C27 C28 1.393(3)
C27 H27 0.9500
C28 C29 1.369(3)
C28 H28 0.9500
C29 C30 1.391(3)
C29 H29 0.9500
C30 H30 0.9500
C31 C32 1.522(3)
C31 C38 1.531(3)
C31 H31 1.0000
C32 C37 1.384(3)
C32 C33 1.387(3)
C33 C34 1.376(3)
C33 H33 0.9500
C34 C35 1.379(4)
C34 H34 0.9500
C35 C36 1.371(3)
C35 H35 0.9500
C36 C37 1.384(3)
C36 H36 0.9500
C37 H37 0.9500
C38 C43 1.380(3)
C38 C39 1.383(3)
C39 C40 1.378(3)
C39 H39 0.9500
C40 C41 1.361(4)
C40 H40 0.9500
C41 C42 1.372(4)
C41 H41 0.9500
C42 C43 1.398(4)
C42 H42 0.9500
C43 H43 0.9500
C44 C45 1.524(3)
C44 C46 1.525(3)
C44 H44 1.0000
C45 H45A 0.9800
C45 H45B 0.9800
C45 H45C 0.9800
C46 H46A 0.9800
C46 H46B 0.9800
C46 H46C 0.9800

loop_
_geom_torsion_atom_site_label_1
_geom_torsion_atom_site_label_2
_geom_torsion_atom_site_label_3
_geom_torsion_atom_site_label_4
_geom_torsion
C12 N1 C1 O1 -1.6(4)
C12 N1 C1 C2 177.09(19)
O1 C1 C2 C4 -179.6(3)
N1 C1 C2 C4 1.6(3)
O1 C1 C2 C3 58.6(3)
N1 C1 C2 C3 -120.1(2)
O1 C1 C2 C5 -57.1(3)
N1 C1 C2 C5 124.2(2)
C1 C2 C3 C7 -175.3(2)
C4 C2 C3 C7 59.0(3)
C5 C2 C3 C7 -58.9(3)
C1 C2 C4 C8 -179.0(2)
C3 C2 C4 C8 -58.2(3)
C5 C2 C4 C8 58.7(3)
C1 C2 C5 C6 175.0(2)
C4 C2 C5 C6 -58.6(3)
C3 C2 C5 C6 59.4(3)
C2 C5 C6 C10 -60.9(3)
C2 C5 C6 C11 60.1(3)
C2 C3 C7 C9 -60.3(3)
C2 C3 C7 C10 60.1(3)
C2 C4 C8 C9 59.0(3)
C2 C4 C8 C11 -60.5(3)
C10 C7 C9 C8 -59.5(3)
C3 C7 C9 C8 60.8(3)
C11 C8 C9 C7 58.6(3)
C4 C8 C9 C7 -60.5(3)
C11 C6 C10 C7 -60.3(3)
C5 C6 C10 C7 59.9(3)
C9 C7 C10 C6 60.0(3)
C3 C7 C10 C6 -59.6(3)
C10 C6 C11 C8 59.4(3)
C5 C6 C11 C8 -60.9(3)
C9 C8 C11 C6 -58.0(3)
C4 C8 C11 C6 61.2(3)
C1 N1 C12 C13 93.0(3)
C1 N1 C12 C17 -88.8(3)
C17 C12 C13 C14 -2.7(3)
N1 C12 C13 C14 175.4(2)
C17 C12 C13 C31 179.1(2)
N1 C12 C13 C31 -2.7(3)
C12 C13 C14 C15 -1.5(3)
C31 C13 C14 C15 176.6(2)
C13 C14 C15 C16 4.6(3)
C13 C14 C15 C44 -176.7(2)
C14 C15 C16 C17 -3.8(3)
C44 C15 C16 C17 177.6(2)
C15 C16 C17 C12 -0.2(3)
C15 C16 C17 C18 -178.6(2)
C13 C12 C17 C16 3.6(3)
N1 C12 C17 C16 -174.6(2)
C13 C12 C17 C18 -178.0(2)
N1 C12 C17 C18 3.8(3)
C16 C17 C18 C19 100.7(2)
C12 C17 C18 C19 -77.7(3)
C16 C17 C18 C25 -29.8(3)
C12 C17 C18 C25 151.8(2)
C25 C18 C19 C24 88.6(3)
C17 C18 C19 C24 -43.0(3)
C25 C18 C19 C20 -91.1(2)
C17 C18 C19 C20 137.3(2)
C24 C19 C20 C21 0.8(3)
C18 C19 C20 C21 -179.5(2)
C19 C20 C21 C22 -1.7(3)
C20 C21 C22 C23 0.7(4)
C21 C22 C23 C24 1.1(4)
C20 C19 C24 C23 1.0(3)
C18 C19 C24 C23 -178.7(2)
C22 C23 C24 C19 -2.0(4)
C19 C18 C25 C26 139.8(2)
C17 C18 C25 C26 -90.4(3)
C19 C18 C25 C30 -37.3(3)
C17 C18 C25 C30 92.5(3)
C30 C25 C26 C27 -0.8(3)
C18 C25 C26 C27 -178.1(2)
C25 C26 C27 C28 0.0(4)
C26 C27 C28 C29 0.5(4)
C27 C28 C29 C30 -0.2(4)
C26 C25 C30 C29 1.1(3)
C18 C25 C30 C29 178.2(2)
C28 C29 C30 C25 -0.6(3)
C14 C13 C31 C32 -96.8(2)
C12 C13 C31 C32 81.3(3)
C14 C13 C31 C38 31.8(3)
C12 C13 C31 C38 -150.1(2)
C13 C31 C32 C37 40.9(3)
C38 C31 C32 C37 -89.4(3)
C13 C31 C32 C33 -143.3(2)
C38 C31 C32 C33 86.4(3)
C37 C32 C33 C34 1.1(4)
C31 C32 C33 C34 -174.9(2)
C32 C33 C34 C35 0.6(4)
C33 C34 C35 C36 -1.8(4)
C34 C35 C36 C37 1.2(4)
C33 C32 C37 C36 -1.6(4)
C31 C32 C37 C36 174.3(2)
C35 C36 C37 C32 0.5(4)
C32 C31 C38 C43 -147.3(2)
C13 C31 C38 C43 83.5(3)
C32 C31 C38 C39 29.1(3)
C13 C31 C38 C39 -100.0(3)
C43 C38 C39 C40 1.3(4)
C31 C38 C39 C40 -175.2(2)
C38 C39 C40 C41 0.0(4)
C39 C40 C41 C42 -1.5(4)
C40 C41 C42 C43 1.5(4)
C39 C38 C43 C42 -1.2(4)
C31 C38 C43 C42 175.4(2)
C41 C42 C43 C38 -0.1(4)
C16 C15 C44 C45 100.3(3)
C14 C15 C44 C45 -78.3(3)
C16 C15 C44 C46 -134.5(2)
C14 C15 C44 C46 46.9(3)
